data_7022745
loop_
_publ_author_name
'Sim\~oes, Tatiana R G'
'Mambrini, Raquel V.'
'Reis, Daniella O.'
'Marinho, Maria V.'
'Ribeiro, Marcos A.'
'Pinheiro, Carlos B.'
'Ferrando-Soria, Jes\'us'
'D\'eniz, Mariadel'
'Ruiz-P\'erez, Catalina'
'Cangussu, Danielle'
'Stumpf, Humberto O.'
'Lloret, Francesc'
'Julve, Miguel'

_publ_section_title
;
 Copper(II) assembling with bis(2-pyridylcarbonyl)amidate and
 N,N'-2,2-phenylenebis(oxamate).
;
_journal_issue 16
_journal_name_full 'Dalton transactions (Cambridge, England : 2003)'
_journal_page_first 5778
_journal_page_last 5795
_journal_paper_doi 10.1039/c3dt32949f
_journal_volume 42
_journal_year 2013
_chemical_formula_sum 'C13 H12 Cu F3 N3 O7 S'
_chemical_formula_weight 474.86
_chemical_name_systematic
;
?
;
_space_group_IT_number 14
_symmetry_cell_setting monoclinic
_symmetry_space_group_name_Hall '-P 2yn'
_symmetry_space_group_name_H-M 'P 1 21/n 1'
_atom_sites_solution_hydrogens geom
_atom_sites_solution_primary direct
_atom_sites_solution_secondary difmap
_audit_creation_method SHELXL-97
_cell_angle_alpha 90.00
_cell_angle_beta 98.067(2)
_cell_angle_gamma 90.00
_cell_formula_units_Z 4
_cell_length_a 14.6006(3)
_cell_length_b 8.0694(2)
_cell_length_c 14.7344(3)
_cell_measurement_temperature 293(2)
_cell_volume 1718.80(7)
_computing_cell_refinement
;
CrysAlisPro, Agilent Technologies,
Version 1.171.35.11 (release 16-05-2011 CrysAlis171 .NET)
(compiled May 16 2011,17:55:39)
;
_computing_data_collection
;
CrysAlisPro, Agilent Technologies,
Version 1.171.35.11 (release 16-05-2011 CrysAlis171 .NET)
(compiled May 16 2011,17:55:39)
;
_computing_data_reduction
;
CrysAlisPro, Agilent Technologies,
Version 1.171.35.11 (release 16-05-2011 CrysAlis171 .NET)
(compiled May 16 2011,17:55:39)
;
_computing_structure_refinement 'SHELXL-97 (Sheldrick, 1997)'
_computing_structure_solution 'SIR92, J. Appl. Cryst. 26, 343-350, (1993)'
_diffrn_ambient_temperature 293(2)
_diffrn_detector 'CCD plate'
_diffrn_detector_area_resol_mean 10.5953
_diffrn_measured_fraction_theta_full 0.981
_diffrn_measured_fraction_theta_max 0.981
_diffrn_measurement_device_type 'SuperNova, Dual, Cu at zero, Atlas'
_diffrn_measurement_method 'CCD rotation images, thick slices'
_diffrn_radiation_monochromator mirror
_diffrn_radiation_probe x-ray
_diffrn_radiation_source 'SuperNova (Cu) X-ray Source'
_diffrn_radiation_type CuK\a
_diffrn_radiation_wavelength 1.54184
_diffrn_reflns_av_R_equivalents 0.0208
_diffrn_reflns_av_sigmaI/netI 0.0285
_diffrn_reflns_limit_h_max 18
_diffrn_reflns_limit_h_min -12
_diffrn_reflns_limit_k_max 9
_diffrn_reflns_limit_k_min -9
_diffrn_reflns_limit_l_max 17
_diffrn_reflns_limit_l_min -15
_diffrn_reflns_number 5419
_diffrn_reflns_theta_full 71.829
_diffrn_reflns_theta_max 71.829
_diffrn_reflns_theta_min 3.99
_exptl_absorpt_coefficient_mu 3.667
_exptl_absorpt_correction_T_max 1.00000
_exptl_absorpt_correction_T_min 0.74211
_exptl_absorpt_correction_type multi-scan
_exptl_absorpt_process_details
;
CrysAlisPro, Agilent Technologies,
Version 1.171.35.21 (release 20-01-2012 CrysAlis171 .NET)
(compiled Jan 23 2012,18:06:46)
Empirical absorption correction using spherical harmonics,
implemented in SCALE3 ABSPACK scaling algorithm.
;
_exptl_crystal_colour Blue
_exptl_crystal_density_diffrn 1.835
_exptl_crystal_density_method 'not measured'
_exptl_crystal_description Prism
_exptl_crystal_F_000 956
_exptl_crystal_size_max 0.22
_exptl_crystal_size_mid 0.12
_exptl_crystal_size_min 0.06
_refine_diff_density_max 0.268
_refine_diff_density_min -0.433
_refine_diff_density_rms 0.066
_refine_ls_extinction_method none
_refine_ls_goodness_of_fit_ref 1.033
_refine_ls_hydrogen_treatment constr
_refine_ls_matrix_type full
_refine_ls_number_parameters 253
_refine_ls_number_reflns 3296
_refine_ls_number_restraints 3
_refine_ls_restrained_S_all 1.033
_refine_ls_R_factor_all 0.0422
_refine_ls_R_factor_gt 0.0371
_refine_ls_shift/su_max 0.001
_refine_ls_shift/su_mean 0.000
_refine_ls_structure_factor_coef Fsqd
_refine_ls_weighting_details 'calc w=1/[\s^2^(Fo^2^)+(0.0627P)^2^+0.4595P] where P=(Fo^2^+2Fc^2^)/3'
_refine_ls_weighting_scheme calc
_refine_ls_wR_factor_gt 0.1000
_refine_ls_wR_factor_ref 0.1062
_reflns_number_gt 2873
_reflns_number_total 3296
_reflns_threshold_expression >2sigma(I)
_cod_data_source_file c3dt32949f.txt
_cod_data_source_block shelxl
_cod_depositor_comments
;
The following automatic conversions were performed:

'_symmetry_cell_setting' value 'Monoclinic' changed to 'monoclinic'
according to /home/saulius/struct/CIF-dictionaries/cif_core.dic
dictionary named 'cif_core.dic' version 2.4.2 from 2011-04-26.

Automatic conversion script
Id: cif_fix_values 1891 2012-01-12 08:04:46Z andrius 
;
_cod_original_sg_symbol_H-M P21/n
_cod_database_code 7022745

loop_
_symmetry_equiv_pos_as_xyz
'x, y, z'
'-x+1/2, y+1/2, -z+1/2'
'-x, -y, -z'
'x-1/2, -y-1/2, z-1/2'

loop_
_atom_site_label
_atom_site_type_symbol
_atom_site_fract_x
_atom_site_fract_y
_atom_site_fract_z
_atom_site_U_iso_or_equiv
_atom_site_adp_type
_atom_site_occupancy
_atom_site_symmetry_multiplicity
_atom_site_calc_flag
_atom_site_refinement_flags
Cu1 Cu 0.92920(2) 0.09566(4) 0.36053(2) 0.03672(13) Uani 1 1 d .
S1 S 0.97413(4) 0.39344(7) 0.20804(4) 0.04158(16) Uani 1 1 d .
N1 N 1.04239(13) -0.0109(2) 0.32411(14) 0.0394(4) Uani 1 1 d .
O1W O 0.84047(12) -0.0322(2) 0.27461(12) 0.0475(4) Uani 1 1 d .
H1WA H 0.8159 -0.1106 0.3033 0.071 Uiso 1 1 d R
H1WB H 0.7967 0.0316 0.2490 0.071 Uiso 1 1 d R
N2 N 1.01857(13) 0.1932(3) 0.45431(14) 0.0405(4) Uani 1 1 d .
O2 O 1.02951(14) 0.3699(3) 0.58020(13) 0.0552(5) Uani 1 1 d .
C1 C 1.0475(2) -0.1180(3) 0.2570(2) 0.0489(6) Uani 1 1 d .
H1 H 0.9931 -0.1591 0.2242 0.059 Uiso 1 1 calc R
O1 O 1.17714(13) 0.2125(3) 0.50121(16) 0.0653(6) Uani 1 1 d .
N3 N 0.83997(13) 0.2081(3) 0.43172(13) 0.0388(4) Uani 1 1 d .
C7 C 0.98579(17) 0.2945(3) 0.51712(16) 0.0409(5) Uani 1 1 d .
C9 C 0.8336(2) 0.4028(3) 0.55272(19) 0.0498(6) Uani 1 1 d .
H9 H 0.8642 0.4669 0.6000 0.060 Uiso 1 1 calc R
C8 C 0.88219(16) 0.3037(3) 0.50057(15) 0.0394(5) Uani 1 1 d .
C5 C 1.12134(16) 0.0462(3) 0.37303(17) 0.0421(5) Uani 1 1 d .
C3 C 1.2121(2) -0.1100(4) 0.2822(3) 0.0632(8) Uani 1 1 d .
H3 H 1.2692 -0.1422 0.2670 0.076 Uiso 1 1 calc R
C6 C 1.10946(17) 0.1621(3) 0.45081(18) 0.0439(5) Uani 1 1 d .
O3 O 0.90816(13) 0.3029(3) 0.25279(14) 0.0576(5) Uani 1 1 d .
C12 C 0.74780(17) 0.2093(4) 0.41446(17) 0.0473(6) Uani 1 1 d .
H12 H 0.7182 0.1423 0.3680 0.057 Uiso 1 1 calc R
C4 C 1.20693(18) -0.0008(4) 0.3535(2) 0.0538(7) Uani 1 1 d .
H4 H 1.2605 0.0403 0.3877 0.065 Uiso 1 1 calc R
C10 C 0.7380(2) 0.4050(4) 0.5333(2) 0.0585(7) Uani 1 1 d .
H10 H 0.7034 0.4719 0.5670 0.070 Uiso 1 1 calc R
C11 C 0.69516(19) 0.3080(4) 0.4641(2) 0.0575(7) Uani 1 1 d .
H11 H 0.6310 0.3081 0.4504 0.069 Uiso 1 1 calc R
C2 C 1.1316(2) -0.1704(4) 0.2342(2) 0.0598(7) Uani 1 1 d .
H2 H 1.1336 -0.2460 0.1869 0.072 Uiso 1 1 calc R
O4 O 0.94572(16) 0.5591(3) 0.18366(17) 0.0653(6) Uani 1 1 d .
O5 O 1.06779(14) 0.3705(3) 0.24897(18) 0.0696(6) Uani 1 1 d .
F3 F 0.8858(2) 0.3095(5) 0.04938(17) 0.1226(11) Uani 1 1 d .
F2 F 1.0274(2) 0.3536(5) 0.0494(2) 0.1361(14) Uani 1 1 d .
C13 C 0.9665(3) 0.2888(5) 0.0977(2) 0.0723(9) Uani 1 1 d .
F1 F 0.9865(3) 0.1315(3) 0.1067(2) 0.1354(14) Uani 1 1 d .
O2W O 0.70491(14) 0.1481(3) 0.17803(15) 0.0602(5) Uani 1 1 d D
H2WB H 0.7166 0.1761 0.1214 0.090 Uiso 1 1 d RD
H2WA H 0.6572 0.0806 0.1646 0.090 Uiso 1 1 d RD

loop_
_atom_site_aniso_label
_atom_site_aniso_U_11
_atom_site_aniso_U_22
_atom_site_aniso_U_33
_atom_site_aniso_U_23
_atom_site_aniso_U_13
_atom_site_aniso_U_12
Cu1 0.03092(19) 0.0401(2) 0.0380(2) 0.00024(13) 0.00077(13) -0.00319(12)
S1 0.0323(3) 0.0428(3) 0.0493(3) 0.0072(2) 0.0047(2) -0.0004(2)
N1 0.0355(9) 0.0361(10) 0.0462(11) 0.0056(8) 0.0041(8) 0.0007(8)
O1W 0.0418(9) 0.0443(9) 0.0524(10) 0.0000(8) -0.0070(7) -0.0042(7)
N2 0.0345(9) 0.0424(10) 0.0427(10) 0.0019(8) -0.0011(7) -0.0037(8)
O2 0.0501(11) 0.0636(12) 0.0479(10) -0.0093(9) -0.0069(8) -0.0100(9)
C1 0.0477(14) 0.0458(14) 0.0534(15) 0.0016(11) 0.0076(11) 0.0013(11)
O1 0.0380(10) 0.0696(14) 0.0820(14) -0.0124(11) -0.0141(9) -0.0034(9)
N3 0.0359(9) 0.0451(10) 0.0354(9) 0.0033(8) 0.0056(7) -0.0043(8)
C7 0.0453(12) 0.0384(12) 0.0370(11) 0.0054(9) -0.0008(9) -0.0082(10)
C9 0.0574(16) 0.0493(14) 0.0431(13) -0.0010(11) 0.0081(11) -0.0012(11)
C8 0.0426(12) 0.0405(12) 0.0347(11) 0.0057(9) 0.0045(9) -0.0047(9)
C5 0.0354(11) 0.0396(12) 0.0503(13) 0.0125(10) 0.0023(9) -0.0014(9)
C3 0.0464(15) 0.0666(19) 0.081(2) 0.0133(16) 0.0229(14) 0.0130(13)
C6 0.0389(12) 0.0388(12) 0.0511(13) 0.0078(10) -0.0038(10) -0.0041(10)
O3 0.0456(10) 0.0735(14) 0.0549(11) 0.0186(10) 0.0108(8) -0.0057(9)
C12 0.0363(12) 0.0657(16) 0.0398(12) 0.0019(11) 0.0046(9) -0.0064(11)
C4 0.0369(12) 0.0548(15) 0.0694(17) 0.0150(13) 0.0067(12) 0.0006(11)
C10 0.0564(17) 0.0672(19) 0.0549(16) -0.0022(13) 0.0184(13) 0.0093(13)
C11 0.0410(13) 0.078(2) 0.0550(15) 0.0045(14) 0.0129(11) 0.0011(13)
C2 0.0587(17) 0.0579(17) 0.0662(17) -0.0009(14) 0.0201(13) 0.0107(14)
O4 0.0645(13) 0.0426(10) 0.0857(15) 0.0080(10) 0.0003(11) 0.0049(9)
O5 0.0345(10) 0.0811(15) 0.0899(16) 0.0148(13) -0.0022(10) 0.0017(10)
F3 0.124(2) 0.165(3) 0.0671(14) -0.0264(17) -0.0282(14) 0.023(2)
F2 0.159(3) 0.170(3) 0.0991(19) 0.039(2) 0.088(2) 0.050(2)
C13 0.093(3) 0.071(2) 0.0555(17) 0.0061(16) 0.0193(17) 0.0226(19)
F1 0.245(4) 0.0717(15) 0.0866(17) -0.0124(14) 0.014(2) 0.044(2)
O2W 0.0513(11) 0.0631(12) 0.0601(12) -0.0021(10) -0.0139(9) 0.0035(10)

loop_
_atom_type_symbol
_atom_type_description
_atom_type_scat_dispersion_real
_atom_type_scat_dispersion_imag
_atom_type_scat_source
C C 0.0181 0.0091 'International Tables Vol C Tables 4.2.6.8 and 6.1.1.4'
H H 0.0000 0.0000 'International Tables Vol C Tables 4.2.6.8 and 6.1.1.4'
N N 0.0311 0.0180 'International Tables Vol C Tables 4.2.6.8 and 6.1.1.4'
O O 0.0492 0.0322 'International Tables Vol C Tables 4.2.6.8 and 6.1.1.4'
F F 0.0727 0.0534 'International Tables Vol C Tables 4.2.6.8 and 6.1.1.4'
S S 0.3331 0.5567 'International Tables Vol C Tables 4.2.6.8 and 6.1.1.4'
Cu Cu -1.9646 0.5888 'International Tables Vol C Tables 4.2.6.8 and 6.1.1.4'

loop_
_geom_angle_atom_site_label_1
_geom_angle_atom_site_label_2
_geom_angle_atom_site_label_3
_geom_angle
N2 Cu1 O1W 172.14(8)
N2 Cu1 N3 82.20(8)
O1W Cu1 N3 99.01(8)
N2 Cu1 N1 82.32(9)
O1W Cu1 N1 95.50(8)
N3 Cu1 N1 163.33(8)
N2 Cu1 O3 102.08(8)
O1W Cu1 O3 85.71(8)
N3 Cu1 O3 89.90(8)
N1 Cu1 O3 99.37(8)
O5 S1 O4 117.02(15)
O5 S1 O3 113.80(13)
O4 S1 O3 113.57(14)
O5 S1 C13 104.58(17)
O4 S1 C13 103.30(16)
O3 S1 C13 102.27(17)
C1 N1 C5 119.2(2)
C1 N1 Cu1 128.02(18)
C5 N1 Cu1 112.66(17)
C6 N2 C7 124.9(2)
C6 N2 Cu1 117.60(17)
C7 N2 Cu1 117.49(16)
N1 C1 C2 121.7(3)
C12 N3 C8 118.7(2)
C12 N3 Cu1 128.09(17)
C8 N3 Cu1 112.97(15)
O2 C7 N2 128.3(2)
O2 C7 C8 120.6(2)
N2 C7 C8 111.09(19)
C8 C9 C10 118.5(3)
N3 C8 C9 122.3(2)
N3 C8 C7 115.9(2)
C9 C8 C7 121.8(2)
N1 C5 C4 121.8(3)
N1 C5 C6 115.8(2)
C4 C5 C6 122.3(2)
C2 C3 C4 118.9(3)
O1 C6 N2 128.9(3)
O1 C6 C5 120.0(2)
N2 C6 C5 111.1(2)
S1 O3 Cu1 130.73(12)
N3 C12 C11 121.6(3)
C5 C4 C3 118.9(3)
C11 C10 C9 119.3(3)
C10 C11 C12 119.6(3)
C3 C2 C1 119.4(3)
F3 C13 F1 110.7(4)
F3 C13 F2 106.3(3)
F1 C13 F2 106.3(4)
F3 C13 S1 111.5(3)
F1 C13 S1 112.1(3)
F2 C13 S1 109.6(3)

loop_
_geom_bond_atom_site_label_1
_geom_bond_atom_site_label_2
_geom_bond_distance
Cu1 N2 1.9303(19)
Cu1 O1W 1.9712(17)
Cu1 N3 2.001(2)
Cu1 N1 2.002(2)
Cu1 O3 2.297(2)
S1 O5 1.427(2)
S1 O4 1.431(2)
S1 O3 1.4402(19)
S1 C13 1.821(4)
N1 C1 1.324(4)
N1 C5 1.352(3)
N2 C6 1.359(3)
N2 C7 1.370(3)
O2 C7 1.214(3)
C1 C2 1.383(4)
O1 C6 1.219(3)
N3 C12 1.334(3)
N3 C8 1.352(3)
C7 C8 1.500(3)
C9 C8 1.373(4)
C9 C10 1.385(4)
C5 C4 1.374(4)
C5 C6 1.508(4)
C3 C2 1.373(5)
C3 C4 1.382(5)
C12 C11 1.384(4)
C10 C11 1.366(5)
F3 C13 1.300(5)
F2 C13 1.321(5)
C13 F1 1.305(4)
